data_4318285
loop_
_publ_author_name
'Andreas Biller'
'Christian Burschka'
'Martin Penka'
'Reinhold Tacke'

_publ_contact_author
;
        Reinhold Tacke
        Institut f\"ur Anorganische Chemie
        Universit\"at W\"urzburg
        Am Hubland 
        97074 W\"urzburg
        Bundesrepublik Deutschland
;
_publ_contact_author_email r.tacke@mail.uni-wuerzburg.de
_publ_contact_author_fax '049 931 888-4609'
_publ_contact_author_phone '049 931 888-5250'
_publ_section_title
;
 Dianionic Complexes with Hexacoordinate Silicon(IV) or Germanium(IV) and
 Three Bidentate Ligands of the Hydroximato(2-) Type: Syntheses and
 Structural Characterization in the Solid State
;
_journal_name_full 'Inorganic Chemistry'
_journal_page_first 3901
_journal_page_last 3908
_journal_paper_doi 10.1021/ic0255757
_journal_volume 41
_journal_year 2002
_chemical_formula_moiety 'C21 H15 N3 O6 Si(2-), 2 * C4 H11 N2(+) '
_chemical_formula_sum 'C29 H37 N7 O6 Si'
_chemical_formula_weight 607.75
_chemical_melting_point 456
_chemical_name_common 'N,N-Dimethylacetamidinium fac-Tris[benzohydroximato(2-)]silicate'
_chemical_name_systematic
; 
 ? 
;
_space_group_IT_number 14
_symmetry_cell_setting monoclinic
_symmetry_space_group_name_Hall '-P 2ybc'
_symmetry_space_group_name_H-M 'P 1 21/c 1'
_atom_sites_solution_hydrogens geom
_atom_sites_solution_primary direct
_atom_sites_solution_secondary difmap
_audit_creation_method SHELXL-97
_cell_angle_alpha 90.00
_cell_angle_beta 94.21(3)
_cell_angle_gamma 90.00
_cell_formula_units_Z 4
_cell_length_a 9.984(2)
_cell_length_b 16.883(3)
_cell_length_c 18.019(4)
_cell_measurement_reflns_used 5000
_cell_measurement_temperature 173(2)
_cell_measurement_theta_max 28.0
_cell_measurement_theta_min 2.3
_cell_volume 3029.1(11)
_computing_cell_refinement Stoe-IPDS
_computing_data_collection Stoe-IPDS
_computing_data_reduction Stoe-IPDS
_computing_molecular_graphics Bruker-Shelxtl
_computing_publication_material Bruker-Shextl
_computing_structure_refinement 'SHELXL-97 (Sheldrick, 1997)'
_computing_structure_solution 'SHELXS-97 (Sheldrick, 1990)'
_diffrn_ambient_temperature 173(2)
_diffrn_measured_fraction_theta_full 0.952
_diffrn_measured_fraction_theta_max 0.952
_diffrn_measurement_device_type Stoe-IPDS
_diffrn_measurement_method Phi-Scans
_diffrn_radiation_monochromator graphite
_diffrn_radiation_source 'fine-focus sealed tube'
_diffrn_radiation_type MoK\a
_diffrn_radiation_wavelength 0.71073
_diffrn_reflns_av_R_equivalents 0.0523
_diffrn_reflns_av_sigmaI/netI 0.0350
_diffrn_reflns_limit_h_max 12
_diffrn_reflns_limit_h_min -12
_diffrn_reflns_limit_k_max 21
_diffrn_reflns_limit_k_min -21
_diffrn_reflns_limit_l_max 22
_diffrn_reflns_limit_l_min -22
_diffrn_reflns_number 27639
_diffrn_reflns_theta_full 26.38
_diffrn_reflns_theta_max 26.38
_diffrn_reflns_theta_min 2.27
_exptl_absorpt_coefficient_mu 0.132
_exptl_absorpt_correction_type none
_exptl_crystal_colour colourless
_exptl_crystal_density_diffrn 1.333
_exptl_crystal_density_method 'not measured'
_exptl_crystal_description prism
_exptl_crystal_F_000 1288
_exptl_crystal_size_max 1
_exptl_crystal_size_mid 1
_exptl_crystal_size_min 0.4
_refine_diff_density_max 0.331
_refine_diff_density_min -0.310
_refine_diff_density_rms 0.042
_refine_ls_extinction_method none
_refine_ls_goodness_of_fit_ref 1.032
_refine_ls_hydrogen_treatment mixed
_refine_ls_matrix_type full
_refine_ls_number_parameters 406
_refine_ls_number_reflns 6117
_refine_ls_number_restraints 0
_refine_ls_restrained_S_all 1.032
_refine_ls_R_factor_all 0.0530
_refine_ls_R_factor_gt 0.0391
_refine_ls_shift/su_max 0.001
_refine_ls_shift/su_mean 0.000
_refine_ls_structure_factor_coef Fsqd
_refine_ls_weighting_details 'w=1/[\s^2^(Fo^2^)+(0.0648P)^2^+0.1325P] where P=(Fo^2^+2Fc^2^)/3'
_refine_ls_weighting_scheme calc
_refine_ls_wR_factor_gt 0.1013
_refine_ls_wR_factor_ref 0.1065
_reflns_number_gt 4694
_reflns_number_total 6117
_reflns_threshold_expression >2sigma(I)
_cod_data_source_file ic0255757_s2_1.cif
_cod_data_source_block fac8
_cod_depositor_comments
;
The following automatic conversions were performed:

'_refine_ls_weighting_scheme' value 'calc
w=1/[\s^2^(Fo^2^)+(0.0648P)^2^+0.1325P] where P=(Fo^2^+2Fc^2^)/3' was
changed to 'calc'. New tag '_refine_ls_weighting_details' was
created. The value of the new tag was set to
'w=1/[\s^2^(Fo^2^)+(0.0648P)^2^+0.1325P] where P=(Fo^2^+2Fc^2^)/3'.

Automatic conversion script
Id: cif_fix_values 3143 2015-03-26 13:38:13Z robertas 

The following automatic conversions were performed:
data name '_publ_contact_autor' replaced with '_publ_contact_author'
as specified in the replacement file
'/home/antanas/src/cod-tools/trunk/data/replacement-values/replacement_tags.lst'.

Automatic conversion script
Id: cif_correct_tags 4998 2017-03-02 13:24:31Z antanas 
;
_cod_database_code 4318285

loop_
_symmetry_equiv_pos_as_xyz
'x, y, z'
'-x, y+1/2, -z+1/2'
'-x, -y, -z'
'x, -y-1/2, z-1/2'

loop_
_atom_site_label
_atom_site_type_symbol
_atom_site_fract_x
_atom_site_fract_y
_atom_site_fract_z
_atom_site_U_iso_or_equiv
_atom_site_adp_type
_atom_site_occupancy
_atom_site_calc_flag
_atom_site_refinement_flags
_atom_site_disorder_assembly
_atom_site_disorder_group
Si Si 0.01381(5) 0.62627(2) 0.13997(2) 0.03142(12) Uani 1 d . . .
O1 O 0.04467(12) 0.52357(6) 0.12909(6) 0.0369(3) Uani 1 d . . .
O2 O -0.09990(12) 0.59714(6) 0.20641(6) 0.0336(3) Uani 1 d . . .
O5 O -0.10482(13) 0.62431(7) 0.06191(6) 0.0393(3) Uani 1 d . . .
O6 O -0.03680(12) 0.72743(6) 0.15042(6) 0.0333(2) Uani 1 d . . .
O3 O 0.14388(12) 0.64637(6) 0.08001(6) 0.0351(3) Uani 1 d . . .
O4 O 0.14095(11) 0.64111(6) 0.21446(5) 0.0314(2) Uani 1 d . . .
N1 N -0.03763(15) 0.47398(7) 0.17104(7) 0.0344(3) Uani 1 d . . .
N3 N -0.16835(15) 0.69810(8) 0.04596(8) 0.0396(3) Uani 1 d . . .
N2 N 0.26671(14) 0.67087(7) 0.11737(7) 0.0332(3) Uani 1 d . . .
C1 C -0.10910(16) 0.51895(8) 0.21058(8) 0.0310(3) Uani 1 d . . .
C3 C -0.12761(17) 0.74808(9) 0.09655(8) 0.0335(3) Uani 1 d . . .
C2 C 0.25449(16) 0.66585(8) 0.18811(8) 0.0296(3) Uani 1 d . . .
C4 C -0.20529(16) 0.48598(8) 0.26090(8) 0.0308(3) Uani 1 d . . .
C5 C -0.19999(18) 0.40660(9) 0.28354(10) 0.0376(4) Uani 1 d . . .
H5 H -0.1334 0.3724 0.2663 0.045 Uiso 1 calc R . .
C6 C -0.29141(19) 0.37803(10) 0.33091(10) 0.0411(4) Uani 1 d . . .
H6 H -0.2861 0.3244 0.3468 0.049 Uiso 1 calc R . .
C7 C -0.39083(19) 0.42676(10) 0.35549(10) 0.0423(4) Uani 1 d . . .
H7 H -0.4542 0.4064 0.3874 0.051 Uiso 1 calc R . .
C8 C -0.39717(19) 0.50509(10) 0.33320(10) 0.0418(4) Uani 1 d . . .
H8 H -0.4654 0.5387 0.3496 0.050 Uiso 1 calc R . .
C9 C -0.30369(18) 0.53490(9) 0.28678(9) 0.0355(3) Uani 1 d . . .
H9 H -0.3072 0.5891 0.2727 0.043 Uiso 1 calc R . .
C16 C -0.18218(17) 0.82981(9) 0.09383(9) 0.0345(3) Uani 1 d . . .
C17 C -0.15203(19) 0.88242(10) 0.15165(9) 0.0392(4) Uani 1 d . . .
H17 H -0.0962 0.8658 0.1937 0.047 Uiso 1 calc R . .
C18 C -0.2023(2) 0.95915(10) 0.14890(10) 0.0450(4) Uani 1 d . . .
H18 H -0.1811 0.9945 0.1891 0.054 Uiso 1 calc R . .
C19 C -0.2829(2) 0.98414(11) 0.08794(11) 0.0479(4) Uani 1 d . . .
H19 H -0.3171 1.0367 0.0857 0.057 Uiso 1 calc R . .
C20 C -0.3131(2) 0.93218(12) 0.03041(11) 0.0540(5) Uani 1 d . . .
H20 H -0.3680 0.9493 -0.0119 0.065 Uiso 1 calc R . .
C21 C -0.2650(2) 0.85547(12) 0.03310(10) 0.0468(4) Uani 1 d . . .
H21 H -0.2886 0.8200 -0.0067 0.056 Uiso 1 calc R . .
C10 C 0.36695(17) 0.68949(8) 0.24136(8) 0.0313(3) Uani 1 d . . .
C11 C 0.35250(18) 0.68572(9) 0.31755(9) 0.0363(4) Uani 1 d . . .
H11 H 0.2715 0.6661 0.3353 0.044 Uiso 1 calc R . .
C12 C 0.4562(2) 0.71052(11) 0.36763(10) 0.0441(4) Uani 1 d . . .
H12 H 0.4466 0.7069 0.4196 0.053 Uiso 1 calc R . .
C13 C 0.5738(2) 0.74059(10) 0.34242(10) 0.0444(4) Uani 1 d . . .
H13 H 0.6439 0.7584 0.3769 0.053 Uiso 1 calc R . .
C14 C 0.58874(19) 0.74455(10) 0.26661(10) 0.0422(4) Uani 1 d . . .
H14 H 0.6693 0.7649 0.2491 0.051 Uiso 1 calc R . .
C15 C 0.48642(18) 0.71885(9) 0.21654(9) 0.0378(4) Uani 1 d . . .
H15 H 0.4976 0.7212 0.1647 0.045 Uiso 1 calc R . .
N4 N 0.24626(16) 0.44795(9) 0.05852(9) 0.0392(3) Uani 1 d . . .
H4A H 0.223(2) 0.4293(13) 0.0132(13) 0.059 Uiso 1 d . . .
H4B H 0.181(2) 0.4721(13) 0.0833(12) 0.059 Uiso 1 d . . .
C22 C 0.3669(2) 0.44651(9) 0.09200(10) 0.0426(4) Uani 1 d . . .
C23 C 0.3857(2) 0.47946(11) 0.16934(11) 0.0544(5) Uani 1 d . . .
H23A H 0.2991 0.4977 0.1851 0.082 Uiso 1 calc R . .
H23B H 0.4487 0.5241 0.1700 0.082 Uiso 1 calc R . .
H23C H 0.4218 0.4381 0.2034 0.082 Uiso 1 calc R . .
N5 N 0.47191(17) 0.41803(9) 0.05961(10) 0.0513(4) Uani 1 d . . .
C24 C 0.6068(2) 0.41544(14) 0.09744(18) 0.0751(7) Uani 1 d . . .
H24A H 0.6020 0.4298 0.1499 0.113 Uiso 1 calc R . .
H24B H 0.6651 0.4530 0.0737 0.113 Uiso 1 calc R . .
H24C H 0.6434 0.3618 0.0940 0.113 Uiso 1 calc R . .
C25 C 0.4554(2) 0.38401(11) -0.01544(12) 0.0517(5) Uani 1 d . . .
H25A H 0.3967 0.4183 -0.0475 0.078 Uiso 1 calc R . .
H25B H 0.4150 0.3312 -0.0130 0.078 Uiso 1 calc R . .
H25C H 0.5433 0.3798 -0.0360 0.078 Uiso 1 calc R . .
N6 N 0.07985(15) 0.67275(8) -0.06988(8) 0.0344(3) Uani 1 d . . .
H6A H 0.110(2) 0.6687(12) -0.0211(13) 0.052 Uiso 1 d . . .
H6B H 0.065(2) 0.6277(13) -0.0959(12) 0.052 Uiso 1 d . . .
C26 C 0.03070(17) 0.73824(9) -0.10039(8) 0.0323(3) Uani 1 d . . .
N7 N 0.05009(15) 0.80862(8) -0.06910(7) 0.0371(3) Uani 1 d . . .
C27 C -0.04741(19) 0.73242(11) -0.17366(9) 0.0412(4) Uani 1 d . . .
H27A H 0.0016 0.7591 -0.2116 0.062 Uiso 1 calc R . .
H27B H -0.1351 0.7578 -0.1706 0.062 Uiso 1 calc R . .
H27C H -0.0603 0.6765 -0.1871 0.062 Uiso 1 calc R . .
C28 C -0.0131(2) 0.87986(10) -0.10253(11) 0.0481(4) Uani 1 d . . .
H28A H -0.1097 0.8787 -0.0962 0.072 Uiso 1 calc R . .
H28B H 0.0016 0.8815 -0.1557 0.072 Uiso 1 calc R . .
H28C H 0.0267 0.9270 -0.0780 0.072 Uiso 1 calc R . .
C29 C 0.1336(2) 0.81812(10) 0.00057(9) 0.0443(4) Uani 1 d . . .
H29A H 0.2087 0.7807 0.0016 0.066 Uiso 1 calc R . .
H29B H 0.0795 0.8076 0.0427 0.066 Uiso 1 calc R . .
H29C H 0.1684 0.8724 0.0040 0.066 Uiso 1 calc R . .

loop_
_atom_site_aniso_label
_atom_site_aniso_U_11
_atom_site_aniso_U_22
_atom_site_aniso_U_33
_atom_site_aniso_U_23
_atom_site_aniso_U_13
_atom_site_aniso_U_12
Si 0.0377(3) 0.0280(2) 0.0285(2) -0.00487(15) 0.00230(16) -0.00449(17)
O1 0.0435(7) 0.0290(5) 0.0394(6) -0.0073(4) 0.0119(5) -0.0051(5)
O2 0.0401(7) 0.0236(5) 0.0378(6) -0.0053(4) 0.0073(5) -0.0043(4)
O5 0.0436(7) 0.0366(6) 0.0368(6) -0.0096(4) -0.0035(5) -0.0036(5)
O6 0.0409(7) 0.0292(5) 0.0289(5) -0.0018(4) -0.0035(4) -0.0036(4)
O3 0.0396(7) 0.0388(6) 0.0266(5) -0.0032(4) 0.0005(4) -0.0078(5)
O4 0.0366(6) 0.0307(5) 0.0271(5) -0.0012(4) 0.0030(4) -0.0039(4)
N1 0.0381(8) 0.0281(6) 0.0376(7) -0.0055(5) 0.0059(6) -0.0046(5)
N3 0.0377(9) 0.0418(7) 0.0383(7) -0.0061(6) -0.0033(6) 0.0005(6)
N2 0.0356(8) 0.0316(6) 0.0321(7) -0.0017(5) 0.0007(5) -0.0035(5)
C1 0.0334(9) 0.0253(7) 0.0338(7) -0.0051(6) -0.0005(6) -0.0029(6)
C3 0.0325(9) 0.0382(8) 0.0297(7) -0.0024(6) 0.0013(6) -0.0042(6)
C2 0.0343(9) 0.0228(6) 0.0320(7) -0.0003(5) 0.0033(6) 0.0000(6)
C4 0.0312(9) 0.0257(7) 0.0350(8) -0.0040(6) -0.0020(6) -0.0024(6)
C5 0.0394(10) 0.0260(7) 0.0473(9) -0.0023(6) 0.0020(7) 0.0017(6)
C6 0.0486(11) 0.0283(7) 0.0460(9) 0.0029(6) 0.0020(8) -0.0040(7)
C7 0.0452(11) 0.0385(8) 0.0439(9) 0.0012(7) 0.0088(8) -0.0070(7)
C8 0.0418(11) 0.0363(8) 0.0483(10) -0.0023(7) 0.0096(8) 0.0034(7)
C9 0.0374(10) 0.0269(7) 0.0420(8) -0.0013(6) 0.0029(7) 0.0000(6)
C16 0.0322(9) 0.0393(8) 0.0325(8) 0.0021(6) 0.0049(6) -0.0024(6)
C17 0.0458(11) 0.0365(8) 0.0350(8) 0.0023(6) 0.0011(7) -0.0050(7)
C18 0.0527(12) 0.0358(8) 0.0473(10) 0.0003(7) 0.0088(8) -0.0028(8)
C19 0.0480(12) 0.0400(9) 0.0572(11) 0.0074(8) 0.0134(9) 0.0066(8)
C20 0.0514(13) 0.0591(11) 0.0506(11) 0.0099(9) -0.0022(9) 0.0141(9)
C21 0.0464(12) 0.0555(10) 0.0379(9) -0.0029(8) -0.0017(7) 0.0068(8)
C10 0.0364(9) 0.0222(6) 0.0349(8) 0.0004(5) -0.0003(6) 0.0023(6)
C11 0.0407(10) 0.0318(7) 0.0361(8) 0.0003(6) 0.0007(7) -0.0006(7)
C12 0.0505(12) 0.0451(9) 0.0355(8) -0.0019(7) -0.0048(7) -0.0011(8)
C13 0.0421(11) 0.0418(9) 0.0474(10) -0.0020(7) -0.0099(8) 0.0001(8)
C14 0.0347(10) 0.0394(9) 0.0514(10) 0.0051(7) -0.0029(7) -0.0010(7)
C15 0.0379(10) 0.0364(8) 0.0385(8) 0.0031(6) 0.0000(7) 0.0004(7)
N4 0.0337(9) 0.0414(8) 0.0419(8) -0.0136(6) -0.0002(6) 0.0004(6)
C22 0.0502(12) 0.0287(7) 0.0484(10) -0.0046(7) 0.0004(8) -0.0016(7)
C23 0.0716(15) 0.0424(10) 0.0462(10) -0.0081(8) -0.0170(9) 0.0001(9)
N5 0.0406(10) 0.0389(8) 0.0735(11) -0.0088(7) -0.0025(8) 0.0008(7)
C24 0.0429(14) 0.0553(12) 0.123(2) -0.0090(13) -0.0229(13) 0.0074(10)
C25 0.0475(12) 0.0429(10) 0.0674(13) -0.0137(9) 0.0215(9) -0.0038(8)
N6 0.0426(9) 0.0311(7) 0.0292(7) -0.0012(5) 0.0007(6) 0.0009(6)
C26 0.0321(9) 0.0349(8) 0.0307(7) 0.0003(6) 0.0070(6) -0.0027(6)
N7 0.0449(9) 0.0307(6) 0.0359(7) 0.0025(5) 0.0033(6) -0.0022(6)
C27 0.0442(11) 0.0457(9) 0.0328(8) 0.0016(7) -0.0041(7) 0.0010(8)
C28 0.0547(12) 0.0322(8) 0.0579(11) 0.0074(7) 0.0084(9) 0.0034(8)
C29 0.0574(12) 0.0383(9) 0.0365(8) -0.0014(7) -0.0008(8) -0.0123(8)

loop_
_atom_type_symbol
_atom_type_description
_atom_type_scat_dispersion_real
_atom_type_scat_dispersion_imag
_atom_type_scat_source
C C 0.0033 0.0016 'International Tables Vol C Tables 4.2.6.8 and 6.1.1.4'
H H 0.0000 0.0000 'International Tables Vol C Tables 4.2.6.8 and 6.1.1.4'
N N 0.0061 0.0033 'International Tables Vol C Tables 4.2.6.8 and 6.1.1.4'
O O 0.0106 0.0060 'International Tables Vol C Tables 4.2.6.8 and 6.1.1.4'
Si Si 0.0817 0.0704 'International Tables Vol C Tables 4.2.6.8 and 6.1.1.4'

loop_
_geom_angle_atom_site_label_1
_geom_angle_atom_site_label_2
_geom_angle_atom_site_label_3
_geom_angle
_geom_angle_site_symmetry_1
_geom_angle_site_symmetry_3
_geom_angle_publ_flag
O5 Si O1 90.31(6) . . y
O5 Si O2 96.13(6) . . y
O1 Si O2 85.92(5) . . y
O5 Si O3 89.81(6) . . y
O1 Si O3 88.79(5) . . y
O2 Si O3 172.06(6) . . y
O5 Si O6 85.65(5) . . y
O1 Si O6 173.66(6) . . y
O2 Si O6 89.66(5) . . y
O3 Si O6 96.07(5) . . y
O5 Si O4 172.19(6) . . y
O1 Si O4 95.74(6) . . y
O2 Si O4 89.23(5) . . y
O3 Si O4 85.41(5) . . y
O6 Si O4 88.72(5) . . y
N1 O1 Si 113.77(9) . . ?
C1 O2 Si 111.34(10) . . ?
N3 O5 Si 114.05(9) . . ?
C3 O6 Si 110.86(9) . . ?
N2 O3 Si 114.30(8) . . ?
C2 O4 Si 110.59(9) . . ?
C1 N1 O1 108.07(12) . . ?
C3 N3 O5 108.63(13) . . ?
C2 N2 O3 107.97(13) . . ?
N1 C1 O2 120.71(14) . . ?
N1 C1 C4 121.84(13) . . ?
O2 C1 C4 117.44(13) . . ?
N3 C3 O6 120.68(15) . . ?
N3 C3 C16 119.39(15) . . ?
O6 C3 C16 119.92(13) . . ?
N2 C2 O4 121.21(14) . . ?
N2 C2 C10 120.04(14) . . ?
O4 C2 C10 118.74(13) . . ?
C9 C4 C5 118.90(15) . . ?
C9 C4 C1 119.30(14) . . ?
C5 C4 C1 121.80(14) . . ?
C6 C5 C4 120.09(16) . . ?
C6 C5 H5 120.0 . . ?
C4 C5 H5 120.0 . . ?
C5 C6 C7 120.74(15) . . ?
C5 C6 H6 119.6 . . ?
C7 C6 H6 119.6 . . ?
C8 C7 C6 119.56(16) . . ?
C8 C7 H7 120.2 . . ?
C6 C7 H7 120.2 . . ?
C7 C8 C9 120.13(16) . . ?
C7 C8 H8 119.9 . . ?
C9 C8 H8 119.9 . . ?
C4 C9 C8 120.55(15) . . ?
C4 C9 H9 119.7 . . ?
C8 C9 H9 119.7 . . ?
C17 C16 C21 118.40(16) . . ?
C17 C16 C3 120.84(15) . . ?
C21 C16 C3 120.76(15) . . ?
C16 C17 C18 120.88(17) . . ?
C16 C17 H17 119.6 . . ?
C18 C17 H17 119.6 . . ?
C19 C18 C17 120.13(17) . . ?
C19 C18 H18 119.9 . . ?
C17 C18 H18 119.9 . . ?
C20 C19 C18 119.23(17) . . ?
C20 C19 H19 120.4 . . ?
C18 C19 H19 120.4 . . ?
C19 C20 C21 121.03(18) . . ?
C19 C20 H20 119.5 . . ?
C21 C20 H20 119.5 . . ?
C20 C21 C16 120.32(17) . . ?
C20 C21 H21 119.8 . . ?
C16 C21 H21 119.8 . . ?
C11 C10 C15 119.02(15) . . ?
C11 C10 C2 119.94(15) . . ?
C15 C10 C2 120.98(14) . . ?
C12 C11 C10 120.07(17) . . ?
C12 C11 H11 120.0 . . ?
C10 C11 H11 120.0 . . ?
C13 C12 C11 120.48(17) . . ?
C13 C12 H12 119.8 . . ?
C11 C12 H12 119.8 . . ?
C12 C13 C14 119.71(17) . . ?
C12 C13 H13 120.1 . . ?
C14 C13 H13 120.1 . . ?
C15 C14 C13 120.00(18) . . ?
C15 C14 H14 120.0 . . ?
C13 C14 H14 120.0 . . ?
C14 C15 C10 120.71(16) . . ?
C14 C15 H15 119.6 . . ?
C10 C15 H15 119.6 . . ?
H4A N4 H4B 118(2) . . ?
H4A N4 C22 125.6(15) . . ?
H4B N4 C22 116.6(14) . . ?
H4A N4 H4A 0(4) . . ?
H4B N4 H4A 118(2) . . ?
C22 N4 H4A 125.6(15) . . ?
H4A N4 H4B 118(2) . . ?
H4B N4 H4B 0(4) . . ?
C22 N4 H4B 116.6(14) . . ?
H4A N4 H4B 118(2) . . ?
N4 C22 N5 122.33(17) . . ?
N4 C22 C23 118.07(18) . . ?
N5 C22 C23 119.60(18) . . ?
C22 C23 H23A 109.5 . . ?
C22 C23 H23B 109.5 . . ?
H23A C23 H23B 109.5 . . ?
C22 C23 H23C 109.5 . . ?
H23A C23 H23C 109.5 . . ?
H23B C23 H23C 109.5 . . ?
C22 N5 C24 122.36(19) . . ?
C22 N5 C25 120.53(17) . . ?
C24 N5 C25 117.05(19) . . ?
N5 C24 H24A 109.5 . . ?
N5 C24 H24B 109.5 . . ?
H24A C24 H24B 109.5 . . ?
N5 C24 H24C 109.5 . . ?
H24A C24 H24C 109.5 . . ?
H24B C24 H24C 109.5 . . ?
N5 C25 H25A 109.5 . . ?
N5 C25 H25B 109.5 . . ?
H25A C25 H25B 109.5 . . ?
N5 C25 H25C 109.5 . . ?
H25A C25 H25C 109.5 . . ?
H25B C25 H25C 109.5 . . ?
H6B N6 H6A 118.0(18) . . ?
H6B N6 C26 116.7(13) . . ?
H6A N6 C26 123.7(13) . . ?
H6B N6 H6A 118.0(18) . . ?
H6A N6 H6A 0(4) . . ?
C26 N6 H6A 123.7(13) . . ?
H6B N6 H6B 0(4) . . ?
H6A N6 H6B 118.0(18) . . ?
C26 N6 H6B 116.7(13) . . ?
H6A N6 H6B 118.0(18) . . ?
N6 C26 N7 122.61(15) . . ?
N6 C26 C27 118.13(14) . . ?
N7 C26 C27 119.25(14) . . ?
C26 N7 C29 121.33(14) . . ?
C26 N7 C28 121.08(15) . . ?
C29 N7 C28 117.58(14) . . ?
C26 C27 H27A 109.5 . . ?
C26 C27 H27B 109.5 . . ?
H27A C27 H27B 109.5 . . ?
C26 C27 H27C 109.5 . . ?
H27A C27 H27C 109.5 . . ?
H27B C27 H27C 109.5 . . ?
N7 C28 H28A 109.5 . . ?
N7 C28 H28B 109.5 . . ?
H28A C28 H28B 109.5 . . ?
N7 C28 H28C 109.5 . . ?
H28A C28 H28C 109.5 . . ?
H28B C28 H28C 109.5 . . ?
N7 C29 H29A 109.5 . . ?
N7 C29 H29B 109.5 . . ?
H29A C29 H29B 109.5 . . ?
N7 C29 H29C 109.5 . . ?
H29A C29 H29C 109.5 . . ?
H29B C29 H29C 109.5 . . ?

loop_
_geom_bond_atom_site_label_1
_geom_bond_atom_site_label_2
_geom_bond_distance
_geom_bond_site_symmetry_2
_geom_bond_publ_flag
Si O5 1.7714(13) . y
Si O1 1.7744(12) . y
Si O2 1.7786(13) . y
Si O3 1.7819(13) . y
Si O6 1.7950(12) . y
Si O4 1.7960(13) . y
O1 N1 1.4280(17) . ?
O2 C1 1.3257(18) . ?
O5 N3 1.4178(18) . ?
O6 C3 1.3255(19) . ?
O3 N2 1.4168(18) . ?
O4 C2 1.3281(19) . ?
N1 C1 1.291(2) . ?
N3 C3 1.286(2) . ?
N2 C2 1.292(2) . ?
C1 C4 1.477(2) . ?
C3 C16 1.483(2) . ?
C2 C10 1.477(2) . ?
C4 C9 1.390(2) . ?
C4 C5 1.401(2) . ?
C5 C6 1.382(3) . ?
C5 H5 0.9500 . ?
C6 C7 1.387(3) . ?
C6 H6 0.9500 . ?
C7 C8 1.382(2) . ?
C7 H7 0.9500 . ?
C8 C9 1.392(2) . ?
C8 H8 0.9500 . ?
C9 H9 0.9500 . ?
C16 C17 1.385(2) . ?
C16 C21 1.391(2) . ?
C17 C18 1.389(2) . ?
C17 H17 0.9500 . ?
C18 C19 1.379(3) . ?
C18 H18 0.9500 . ?
C19 C20 1.375(3) . ?
C19 H19 0.9500 . ?
C20 C21 1.381(3) . ?
C20 H20 0.9500 . ?
C21 H21 0.9500 . ?
C10 C11 1.392(2) . ?
C10 C15 1.395(2) . ?
C11 C12 1.387(2) . ?
C11 H11 0.9500 . ?
C12 C13 1.386(3) . ?
C12 H12 0.9500 . ?
C13 C14 1.387(3) . ?
C13 H13 0.9500 . ?
C14 C15 1.382(2) . ?
C14 H14 0.9500 . ?
C15 H15 0.9500 . ?
N4 H4A 0.89(2) . ?
N4 H4B 0.91(2) . ?
N4 C22 1.307(2) . ?
N4 H4A 0.89(2) . ?
N4 H4B 0.91(2) . ?
C22 N5 1.327(3) . ?
C22 C23 1.500(2) . ?
C23 H23A 0.9800 . ?
C23 H23B 0.9800 . ?
C23 H23C 0.9800 . ?
N5 C24 1.464(3) . ?
N5 C25 1.467(3) . ?
C24 H24A 0.9800 . ?
C24 H24B 0.9800 . ?
C24 H24C 0.9800 . ?
C25 H25A 0.9800 . ?
C25 H25B 0.9800 . ?
C25 H25C 0.9800 . ?
N6 H6B 0.90(2) . ?
N6 H6A 0.91(2) . ?
N6 C26 1.314(2) . ?
N6 H6A 0.91(2) . ?
N6 H6B 0.90(2) . ?
C26 N7 1.323(2) . ?
C26 C27 1.487(2) . ?
N7 C29 1.464(2) . ?
N7 C28 1.467(2) . ?
C27 H27A 0.9800 . ?
C27 H27B 0.9800 . ?
C27 H27C 0.9800 . ?
C28 H28A 0.9800 . ?
C28 H28B 0.9800 . ?
C28 H28C 0.9800 . ?
C29 H29A 0.9800 . ?
C29 H29B 0.9800 . ?
C29 H29C 0.9800 . ?
